data_7009089
loop_
_publ_author_name
'Green, Jennifer C.'
'Green, Malcolm L. H.'
'Taylor, Grant C.'
'Saunders, John'

_publ_section_title
;
 Studies on ansa-zirconocene--butadiene derivatives
;
_journal_issue 3
_journal_name_full 'Journal of the Chemical Society, Dalton Transactions'
_journal_page_first 317
_journal_paper_doi 10.1039/a908532g
_journal_year 2000
_chemical_formula_analytical 'C34 H40 ZR2'
_chemical_formula_moiety 'C34 H40 ZR2'
_chemical_formula_structural cis-[Zr{Me2C(C5H4)2}(C4H6)]
_chemical_formula_sum 'C17 H20 Zr'
_chemical_formula_weight 315.55
_space_group_IT_number 14
_symmetry_cell_setting monoclinic
_symmetry_space_group_name_Hall '-P 2yn'
_symmetry_space_group_name_H-M 'P 1 21/n 1'
_atom_sites_solution_hydrogens geom
_atom_sites_solution_primary direct
_atom_sites_solution_secondary difmap
_cell_angle_alpha 90.00
_cell_angle_beta 95.08(7)
_cell_angle_gamma 90.00
_cell_formula_units_Z 8
_cell_length_a 7.623(9)
_cell_length_b 15.203(15)
_cell_length_c 23.029(20)
_cell_measurement_reflns_used 250
_cell_measurement_temperature 150(2)
_cell_volume 2658(5)
_computing_cell_refinement MADNES
_computing_data_collection 'MADNES (Pflugrath, 1989)'
_computing_data_reduction 'ABSURD (within MADNES)'
_computing_structure_refinement 'SHELXL-93 (Sheldrick, 1993)'
_computing_structure_solution 'SHELXS-86 (Sheldrick, 1990)'
_diffrn_ambient_temperature 150(2)
_diffrn_measurement_device 'FAST TV Area detector'
_diffrn_measurement_method 'Omega scans'
_diffrn_radiation_monochromator graphite
_diffrn_radiation_source 'Nonius FR591 rotating anode'
_diffrn_radiation_type MoK\a
_diffrn_radiation_wavelength 0.71073
_diffrn_reflns_av_R_equivalents 0.0730
_diffrn_reflns_av_sigmaI/netI 0.2646
_diffrn_reflns_limit_h_max 7
_diffrn_reflns_limit_h_min -8
_diffrn_reflns_limit_k_max 15
_diffrn_reflns_limit_k_min -17
_diffrn_reflns_limit_l_max 25
_diffrn_reflns_limit_l_min -25
_diffrn_reflns_number 9781
_diffrn_reflns_theta_max 25.28
_diffrn_reflns_theta_min 1.78
_exptl_absorpt_coefficient_mu 0.806
_exptl_absorpt_correction_type DIFABS
_exptl_crystal_colour gold
_exptl_crystal_density_diffrn 1.577
_exptl_crystal_density_meas ?
_exptl_crystal_description prism
_exptl_crystal_F_000 1296
_exptl_crystal_size_max 0.25
_exptl_crystal_size_mid 0.2
_exptl_crystal_size_min 0.2
_refine_diff_density_max 0.700
_refine_diff_density_min -0.513
_refine_diff_density_rms 0.108
_refine_ls_extinction_method none
_refine_ls_goodness_of_fit_all 0.686
_refine_ls_goodness_of_fit_obs 0.837
_refine_ls_hydrogen_treatment riding
_refine_ls_matrix_type full
_refine_ls_number_parameters 361
_refine_ls_number_reflns 3894
_refine_ls_number_restraints 26
_refine_ls_restrained_S_all 1.002
_refine_ls_restrained_S_obs 0.841
_refine_ls_R_factor_all 0.0917
_refine_ls_R_factor_obs 0.0363
_refine_ls_shift/esd_max 0.335
_refine_ls_shift/esd_mean 0.017
_refine_ls_structure_factor_coef Fsqd
_refine_ls_weighting_details 'w=1/[\s^2^(Fo^2^)+(0.0000P)^2^+0.0000P]where P=(Fo^2^+2Fc^2^)/3'
_refine_ls_weighting_scheme calc
_refine_ls_wR_factor_all 0.0967
_refine_ls_wR_factor_obs 0.0638
_reflns_number_observed 2153
_reflns_number_total 3916
_reflns_observed_criterion >2sigma(I)
_cod_data_source_file a908532g.txt
_cod_data_source_block 2
_cod_depositor_comments
;
The following automatic conversions were performed:
'_symmetry_cell_setting' value 'Monoclinic' changed to 'monoclinic'
according to '/home/saulius/struct/CIF-dictionaries/cif_core.dic'
dictionary named 'cif_core.dic' version 2.4.1 from 2010-06-29.

Automatic conversion script
Id: cif_fix_enum 1527 2010-12-29 10:47:43Z saulius 

The following automatic conversions were performed:

'_refine_ls_weighting_scheme' value 'calc
w=1/[\s^2^(Fo^2^)+(0.0000P)^2^+0.0000P]where P=(Fo^2^+2Fc^2^)/3' was
changed to 'calc'. New tag '_refine_ls_weighting_details' was
created. The value of the new tag was set to
'w=1/[\s^2^(Fo^2^)+(0.0000P)^2^+0.0000P]where P=(Fo^2^+2Fc^2^)/3'.

Automatic conversion script
Id: cif_fix_values 3143 2015-03-26 13:38:13Z robertas 
;
_cod_original_cell_volume 2658.5(5)
_cod_original_formula_sum 'C34 H40 ZR2'
_cod_database_code 7009089

loop_
_symmetry_equiv_pos_as_xyz
'x, y, z'
'-x+1/2, y+1/2, -z+1/2'
'-x, -y, -z'
'x-1/2, -y-1/2, z-1/2'

loop_
_atom_site_aniso_label
_atom_site_aniso_U_11
_atom_site_aniso_U_22
_atom_site_aniso_U_33
_atom_site_aniso_U_23
_atom_site_aniso_U_13
_atom_site_aniso_U_12
Zr1 0.0110(3) 0.0138(3) 0.0162(4) -0.0017(3) 0.0011(2) -0.0007(3)
Zr2 0.0112(3) 0.0148(4) 0.0180(4) 0.0016(3) -0.0001(2) 0.0005(3)
C1 0.013(4) 0.023(4) 0.028(4) -0.010(3) -0.000(3) -0.004(3)
C2 0.010(3) 0.017(4) 0.042(5) -0.003(4) -0.004(3) -0.008(3)
C3 0.014(4) 0.018(4) 0.040(4) -0.005(3) 0.010(3) -0.008(3)
C4 0.020(4) 0.022(4) 0.013(4) 0.002(3) 0.007(3) -0.001(3)
C5 0.008(3) 0.015(4) 0.023(4) 0.009(3) 0.002(3) 0.001(3)
C6 0.023(4) 0.013(4) 0.015(4) 0.002(3) 0.004(3) 0.008(3)
C7 0.019(3) 0.040(4) 0.025(4) 0.015(4) -0.004(3) 0.001(3)
C8 0.033(4) 0.027(4) 0.031(4) -0.002(3) 0.009(3) 0.002(3)
C9 0.007(3) 0.016(4) 0.019(4) 0.001(3) 0.003(3) -0.002(2)
C10 0.011(3) 0.024(4) 0.022(4) 0.003(3) -0.001(3) -0.002(3)
C11 0.006(3) 0.026(4) 0.040(5) -0.006(3) -0.004(3) -0.003(3)
C12 0.003(3) 0.020(3) 0.027(3) 0.008(3) 0.005(2) 0.001(2)
C13 0.015(3) 0.023(4) 0.014(4) 0.003(3) 0.006(3) -0.002(3)
C14 0.017(4) 0.030(5) 0.017(4) 0.004(3) 0.000(3) 0.001(3)
C15 0.010(3) 0.022(4) 0.023(4) 0.000(3) -0.011(3) 0.006(3)
C16 0.019(4) 0.020(4) 0.029(5) -0.000(3) 0.006(3) 0.009(3)
C17 0.019(4) 0.027(4) 0.016(4) -0.005(3) 0.002(3) 0.005(3)
C18 0.015(4) 0.024(4) 0.023(4) 0.012(3) 0.001(3) 0.007(3)
C19 0.008(3) 0.028(4) 0.034(4) 0.003(3) -0.006(3) 0.009(3)
C20 0.008(4) 0.023(4) 0.035(5) 0.003(4) 0.001(3) 0.006(3)
C21 0.020(4) 0.024(4) 0.012(4) 0.004(3) 0.004(3) 0.012(3)
C22 0.004(3) 0.020(3) 0.015(3) 0.000(3) 0.003(2) -0.003(2)
C23 0.036(4) 0.018(4) 0.008(4) -0.006(3) 0.003(3) -0.005(3)
C24 0.028(4) 0.037(5) 0.034(5) -0.007(4) 0.009(3) -0.004(3)
C25 0.024(4) 0.022(4) 0.033(4) 0.014(3) 0.006(3) -0.004(3)
C26 0.007(3) 0.021(4) 0.019(4) -0.005(3) 0.001(3) -0.002(3)
C27 0.018(4) 0.028(4) 0.021(4) 0.009(3) 0.000(3) 0.000(3)
C28 0.013(4) 0.025(4) 0.065(6) 0.019(4) -0.014(4) 0.004(3)
C29 0.003(4) 0.024(4) 0.072(6) -0.003(4) 0.000(3) -0.002(3)
C30 0.008(3) 0.024(4) 0.028(4) -0.004(3) 0.002(3) 0.004(3)
C31 0.020(4) 0.031(4) 0.020(4) 0.003(3) -0.000(3) -0.003(3)
C32 0.012(4) 0.017(4) 0.047(5) 0.008(3) 0.006(3) -0.008(3)
C33 0.025(4) 0.022(4) 0.025(4) -0.003(3) -0.009(3) -0.010(3)
C34 0.016(4) 0.032(5) 0.023(4) -0.007(3) -0.000(3) -0.007(3)

loop_
_atom_site_label
_atom_site_type_symbol
_atom_site_fract_x
_atom_site_fract_y
_atom_site_fract_z
_atom_site_U_iso_or_equiv
_atom_site_thermal_displace_type
_atom_site_occupancy
_atom_site_calc_flag
_atom_site_refinement_flags
_atom_site_disorder_group
Zr1 Zr 0.21644(7) 0.13927(4) 0.11483(3) 0.0137(2) Uani 1 d . .
Zr2 Zr 0.70310(7) -0.26042(4) 0.14469(2) 0.0147(2) Uani 1 d . .
C1 C 0.2986(7) 0.2838(4) 0.1613(3) 0.022(2) Uani 1 d . .
H1 H 0.2605(7) 0.2938(4) 0.1980(3) 0.026 Uiso 1 calc R .
C2 C 0.4600(7) 0.2472(4) 0.1502(3) 0.023(2) Uani 1 d . .
H2 H 0.5481(7) 0.2300(4) 0.1784(3) 0.028 Uiso 1 calc R .
C3 C 0.4684(7) 0.2403(4) 0.0903(3) 0.024(2) Uani 1 d . .
H3 H 0.5618(7) 0.2176(4) 0.0716(3) 0.028 Uiso 1 calc R .
C4 C 0.3096(7) 0.2742(4) 0.0629(2) 0.0182(15) Uani 1 d . .
H4 H 0.2794(7) 0.2771(4) 0.0229(2) 0.022 Uiso 1 calc R .
C5 C 0.2029(7) 0.3031(4) 0.1073(3) 0.0154(14) Uani 1 d . .
C6 C 0.0086(7) 0.3181(4) 0.0993(3) 0.0168(14) Uani 1 d . .
C7 C -0.0452(7) 0.3631(4) 0.0414(2) 0.028(2) Uani 1 d . .
H7A H -0.1705(8) 0.3717(20) 0.0374(7) 0.043 Uiso 1 calc R .
H7B H -0.0119(39) 0.3269(10) 0.0100(2) 0.043 Uiso 1 calc R .
H7C H 0.0128(33) 0.4190(9) 0.0402(6) 0.043 Uiso 1 calc R .
C8 C -0.0563(7) 0.3754(4) 0.1481(3) 0.030(2) Uani 1 d . .
H8A H -0.1827(7) 0.3755(18) 0.1450(9) 0.045 Uiso 1 calc R .
H8B H -0.0142(37) 0.4344(6) 0.1444(9) 0.045 Uiso 1 calc R .
H8C H -0.0124(36) 0.3520(13) 0.1853(3) 0.045 Uiso 1 calc R .
C9 C -0.0595(6) 0.2237(4) 0.1011(3) 0.0138(14) Uani 1 d . .
C10 C -0.0642(6) 0.1632(4) 0.0549(3) 0.0192(15) Uani 1 d . .
H10 H -0.0555(6) 0.1768(4) 0.0159(3) 0.023 Uiso 1 calc R .
C11 C -0.0843(6) 0.0781(4) 0.0780(3) 0.025(2) Uani 1 d . .
H11 H -0.0930(6) 0.0262(4) 0.0566(3) 0.030 Uiso 1 calc R .
C12 C -0.0889(6) 0.0844(4) 0.1374(3) 0.0167(15) Uani 1 d U .
H12 H -0.1022(6) 0.0380(4) 0.1629(3) 0.020 Uiso 1 calc R .
C13 C -0.0698(6) 0.1738(4) 0.1526(3) 0.0172(15) Uani 1 d . .
H13 H -0.0648(6) 0.1964(4) 0.1902(3) 0.021 Uiso 1 calc R .
C14 C 0.2997(8) 0.0380(4) 0.1865(3) 0.021(2) Uani 1 d . .
H14A H 0.2421(64) -0.0104(36) 0.1737(24) 0.023(18) Uiso 1 d . .
H14B H 0.2937(59) 0.0217(36) 0.2251(24) 0.026(18) Uiso 1 d . .
C15 C 0.4521(7) 0.0391(4) 0.1542(3) 0.0190(15) Uani 1 d U .
H15 H 0.5610(7) 0.0417(4) 0.1758(3) 0.023 Uiso 1 calc R .
C16 C 0.4540(7) 0.0366(4) 0.0946(3) 0.023(2) Uani 1 d . .
H16 H 0.5639(7) 0.0385(4) 0.0800(3) 0.027 Uiso 1 calc R .
C17 C 0.3078(8) 0.0314(4) 0.0537(3) 0.020(2) Uani 1 d . .
H17A H 0.2279(62) -0.0106(35) 0.0612(22) 0.025(17) Uiso 1 d . .
H17B H 0.3367(62) 0.0233(36) 0.0178(25) 0.030(18) Uiso 1 d . .
C18 C 0.7859(7) -0.4008(4) 0.1960(3) 0.0207(15) Uani 1 d . .
H18 H 0.7455(7) -0.4074(4) 0.2327(3) 0.025 Uiso 1 calc R .
C19 C 0.9491(6) -0.3642(4) 0.1842(3) 0.024(2) Uani 1 d U .
H19 H 1.0355(6) -0.3442(4) 0.2121(3) 0.028 Uiso 1 calc R .
C20 C 0.9605(7) -0.3625(4) 0.1254(3) 0.022(2) Uani 1 d . .
H20 H 1.0548(7) -0.3414(4) 0.1065(3) 0.027 Uiso 1 calc R .
C21 C 0.8034(7) -0.3987(4) 0.0985(3) 0.0184(15) Uani 1 d . .
H21 H 0.7749(7) -0.4042(4) 0.0585(3) 0.022 Uiso 1 calc R .
C22 C 0.6956(7) -0.4255(4) 0.1430(3) 0.0129(13) Uani 1 d U .
C23 C 0.5010(7) -0.4415(4) 0.1340(2) 0.021(2) Uani 1 d . .
C24 C 0.4515(7) -0.4911(4) 0.0785(3) 0.033(2) Uani 1 d . .
H24A H 0.3255(7) -0.4937(20) 0.0717(8) 0.049 Uiso 1 calc R .
H24B H 0.4982(37) -0.5497(7) 0.0819(6) 0.049 Uiso 1 calc R .
H24C H 0.4990(37) -0.4615(12) 0.0466(3) 0.049 Uiso 1 calc R .
C25 C 0.4356(7) -0.4923(4) 0.1847(3) 0.026(2) Uani 1 d . .
H25A H 0.3102(9) -0.4992(20) 0.1786(8) 0.039 Uiso 1 calc R .
H25B H 0.4650(38) -0.4606(11) 0.2203(3) 0.039 Uiso 1 calc R .
H25C H 0.4904(34) -0.5492(9) 0.1872(9) 0.039 Uiso 1 calc R .
C26 C 0.4305(6) -0.3471(4) 0.1303(2) 0.0157(14) Uani 1 d . .
C27 C 0.4293(7) -0.2906(4) 0.0826(3) 0.022(2) Uani 1 d . .
H27 H 0.4436(7) -0.3078(4) 0.0446(3) 0.027 Uiso 1 calc R .
C28 C 0.4033(7) -0.2045(4) 0.1006(4) 0.035(2) Uani 1 d . .
H28 H 0.3949(7) -0.1551(4) 0.0767(4) 0.042 Uiso 1 calc R .
C29 C 0.3923(7) -0.2053(4) 0.1597(3) 0.033(2) Uani 1 d . .
H29 H 0.3764(7) -0.1563(4) 0.1828(3) 0.040 Uiso 1 calc R .
C30 C 0.4091(6) -0.2920(4) 0.1792(3) 0.020(2) Uani 1 d . .
H30 H 0.4066(6) -0.3107(4) 0.2176(3) 0.024 Uiso 1 calc R .
C31 C 0.7967(8) -0.1539(4) 0.0829(3) 0.024(2) Uani 1 d D .
H31A H 0.8061(72) -0.1550(45) 0.0413(13) 0.064(23) Uiso 1 d D .
H31B H 0.7000(71) -0.1141(42) 0.0875(36) 0.113(33) Uiso 1 d D .
C32 C 0.9390(7) -0.1560(4) 0.1269(3) 0.025(2) Uani 1 d . .
H32 H 1.0514(7) -0.1577(4) 0.1142(3) 0.030 Uiso 1 calc R .
C33 C 0.9291(7) -0.1559(4) 0.1860(3) 0.025(2) Uani 1 d . .
H33 H 1.0356(7) -0.1568(4) 0.2091(3) 0.030 Uiso 1 calc R .
C34 C 0.7754(8) -0.1547(4) 0.2157(3) 0.024(2) Uani 1 d . .
H34A H 0.6799(63) -0.1153(34) 0.2037(23) 0.026(17) Uiso 1 d . .
H34B H 0.7942(57) -0.1518(35) 0.2588(23) 0.022(16) Uiso 1 d . .

loop_
_atom_type_symbol
_atom_type_description
_atom_type_scat_dispersion_real
_atom_type_scat_dispersion_imag
_atom_type_scat_source
C C 0.0033 0.0016 'International Tables Vol C Tables 4.2.6.8 and 6.1.1.4'
H H 0.0000 0.0000 'International Tables Vol C Tables 4.2.6.8 and 6.1.1.4'
Zr Zr -2.9673 0.5597 'International Tables Vol C Tables 4.2.6.8 and 6.1.1.4'

loop_
_geom_angle_atom_site_label_1
_geom_angle_atom_site_label_2
_geom_angle_atom_site_label_3
_geom_angle
_geom_angle_site_symmetry_1
_geom_angle_site_symmetry_3
_geom_angle_publ_flag
C14 Zr1 C17 83.3(2) . . ?
C14 Zr1 C9 128.2(2) . . ?
C17 Zr1 C9 126.4(2) . . ?
C14 Zr1 C15 34.8(2) . . ?
C17 Zr1 C15 62.3(2) . . ?
C9 Zr1 C15 163.0(2) . . ?
C14 Zr1 C16 63.4(2) . . ?
C17 Zr1 C16 33.8(2) . . ?
C9 Zr1 C16 160.0(2) . . ?
C15 Zr1 C16 32.3(2) . . ?
C14 Zr1 C10 132.0(2) . . ?
C17 Zr1 C10 93.3(2) . . ?
C9 Zr1 C10 33.1(2) . . ?
C15 Zr1 C10 149.7(2) . . ?
C16 Zr1 C10 127.0(2) . . ?
C14 Zr1 C13 94.9(2) . . ?
C17 Zr1 C13 133.4(2) . . ?
C9 Zr1 C13 33.3(2) . . ?
C15 Zr1 C13 129.6(2) . . ?
C16 Zr1 C13 152.3(2) . . ?
C10 Zr1 C13 54.4(2) . . ?
C14 Zr1 C5 136.3(2) . . ?
C17 Zr1 C5 132.8(2) . . ?
C9 Zr1 C5 56.1(2) . . ?
C15 Zr1 C5 131.7(2) . . ?
C16 Zr1 C5 130.1(2) . . ?
C10 Zr1 C5 77.6(2) . . ?
C13 Zr1 C5 77.3(2) . . ?
C14 Zr1 C4 144.7(2) . . ?
C17 Zr1 C4 100.2(2) . . ?
C9 Zr1 C4 77.7(2) . . ?
C15 Zr1 C4 116.9(2) . . ?
C16 Zr1 C4 100.6(2) . . ?
C10 Zr1 C4 83.2(2) . . ?
C13 Zr1 C4 106.8(2) . . ?
C5 Zr1 C4 33.2(2) . . ?
C14 Zr1 C1 103.8(2) . . ?
C17 Zr1 C1 143.9(2) . . ?
C9 Zr1 C1 77.0(2) . . ?
C15 Zr1 C1 103.8(2) . . ?
C16 Zr1 C1 118.5(2) . . ?
C10 Zr1 C1 106.4(2) . . ?
C13 Zr1 C1 81.9(2) . . ?
C5 Zr1 C1 32.9(2) . . ?
C4 Zr1 C1 54.2(2) . . ?
C14 Zr1 C11 100.2(2) . . ?
C17 Zr1 C11 81.3(2) . . ?
C9 Zr1 C11 54.1(2) . . ?
C15 Zr1 C11 120.1(2) . . ?
C16 Zr1 C11 111.1(2) . . ?
C10 Zr1 C11 32.7(2) . . ?
C13 Zr1 C11 53.1(2) . . ?
C5 Zr1 C11 108.1(2) . . ?
C4 Zr1 C11 115.1(2) . . ?
C1 Zr1 C11 130.3(2) . . ?
C14 Zr1 C2 93.1(2) . . ?
C17 Zr1 C2 113.6(2) . . ?
C9 Zr1 C2 107.1(2) . . ?
C15 Zr1 C2 78.1(2) . . ?
C16 Zr1 C2 86.7(2) . . ?
C10 Zr1 C2 130.7(2) . . ?
C13 Zr1 C2 113.0(2) . . ?
C5 Zr1 C2 53.6(2) . . ?
C4 Zr1 C2 53.0(2) . . ?
C1 Zr1 C2 32.0(2) . . ?
C11 Zr1 C2 161.2(2) . . ?
C31 Zr2 C34 83.2(2) . . ?
C31 Zr2 C32 34.4(2) . . ?
C34 Zr2 C32 62.6(2) . . ?
C31 Zr2 C26 126.6(2) . . ?
C34 Zr2 C26 127.6(2) . . ?
C32 Zr2 C26 160.9(2) . . ?
C31 Zr2 C27 93.7(2) . . ?
C34 Zr2 C27 132.3(2) . . ?
C32 Zr2 C27 128.1(2) . . ?
C26 Zr2 C27 32.9(2) . . ?
C31 Zr2 C33 62.9(2) . . ?
C34 Zr2 C33 34.0(2) . . ?
C32 Zr2 C33 32.3(2) . . ?
C26 Zr2 C33 161.6(2) . . ?
C27 Zr2 C33 150.3(2) . . ?
C31 Zr2 C18 144.4(2) . . ?
C34 Zr2 C18 103.0(2) . . ?
C32 Zr2 C18 118.2(2) . . ?
C26 Zr2 C18 77.3(2) . . ?
C27 Zr2 C18 106.3(2) . . ?
C33 Zr2 C18 103.2(2) . . ?
C31 Zr2 C30 131.9(2) . . ?
C34 Zr2 C30 94.2(2) . . ?
C32 Zr2 C30 150.4(2) . . ?
C26 Zr2 C30 33.5(2) . . ?
C27 Zr2 C30 53.8(2) . . ?
C33 Zr2 C30 128.1(2) . . ?
C18 Zr2 C30 83.2(2) . . ?
C31 Zr2 C21 101.8(2) . . ?
C34 Zr2 C21 144.7(2) . . ?
C32 Zr2 C21 102.4(2) . . ?
C26 Zr2 C21 77.2(2) . . ?
C27 Zr2 C21 82.7(2) . . ?
C33 Zr2 C21 118.3(2) . . ?
C18 Zr2 C21 53.8(2) . . ?
C30 Zr2 C21 106.9(2) . . ?
C31 Zr2 C22 134.3(2) . . ?
C34 Zr2 C22 134.9(2) . . ?
C32 Zr2 C22 131.2(2) . . ?
C26 Zr2 C22 56.2(2) . . ?
C27 Zr2 C22 77.8(2) . . ?
C33 Zr2 C22 131.5(2) . . ?
C18 Zr2 C22 32.4(2) . . ?
C30 Zr2 C22 78.0(2) . . ?
C21 Zr2 C22 33.1(2) . . ?
C31 Zr2 C19 113.2(2) . . ?
C34 Zr2 C19 93.2(2) . . ?
C32 Zr2 C19 86.2(2) . . ?
C26 Zr2 C19 107.6(2) . . ?
C27 Zr2 C19 130.4(2) . . ?
C33 Zr2 C19 78.2(2) . . ?
C18 Zr2 C19 32.4(2) . . ?
C30 Zr2 C19 114.8(2) . . ?
C21 Zr2 C19 52.5(2) . . ?
C22 Zr2 C19 53.4(2) . . ?
C31 Zr2 C28 80.6(2) . . ?
C34 Zr2 C28 101.4(2) . . ?
C32 Zr2 C28 111.1(2) . . ?
C26 Zr2 C28 53.9(2) . . ?
C27 Zr2 C28 32.1(2) . . ?
C33 Zr2 C28 120.4(2) . . ?
C18 Zr2 C28 130.6(2) . . ?
C30 Zr2 C28 52.7(2) . . ?
C21 Zr2 C28 113.9(2) . . ?
C22 Zr2 C28 107.9(2) . . ?
C19 Zr2 C28 161.2(2) . . ?
C2 C1 C5 108.3(5) . . ?
C2 C1 Zr1 76.2(3) . . ?
C5 C1 Zr1 73.5(3) . . ?
C1 C2 C3 109.4(5) . . ?
C1 C2 Zr1 71.8(3) . . ?
C3 C2 Zr1 74.5(3) . . ?
C2 C3 C4 107.6(5) . . ?
C2 C3 Zr1 74.0(3) . . ?
C4 C3 Zr1 71.7(3) . . ?
C3 C4 C5 108.2(5) . . ?
C3 C4 Zr1 76.0(3) . . ?
C5 C4 Zr1 73.0(3) . . ?
C1 C5 C4 106.4(5) . . ?
C1 C5 C6 124.7(5) . . ?
C4 C5 C6 125.3(5) . . ?
C1 C5 Zr1 73.6(3) . . ?
C4 C5 Zr1 73.8(3) . . ?
C6 C5 Zr1 101.3(3) . . ?
C5 C6 C9 100.9(4) . . ?
C5 C6 C7 111.4(4) . . ?
C9 C6 C7 112.3(5) . . ?
C5 C6 C8 112.0(5) . . ?
C9 C6 C8 112.3(5) . . ?
C7 C6 C8 107.9(5) . . ?
C10 C9 C13 106.5(5) . . ?
C10 C9 C6 125.4(5) . . ?
C13 C9 C6 124.8(5) . . ?
C10 C9 Zr1 73.7(3) . . ?
C13 C9 Zr1 73.9(3) . . ?
C6 C9 Zr1 101.8(3) . . ?
C9 C10 C11 108.0(5) . . ?
C9 C10 Zr1 73.2(3) . . ?
C11 C10 Zr1 76.8(3) . . ?
C12 C11 C10 108.9(5) . . ?
C12 C11 Zr1 75.2(3) . . ?
C10 C11 Zr1 70.5(3) . . ?
C11 C12 C13 107.7(5) . . ?
C11 C12 Zr1 73.6(3) . . ?
C13 C12 Zr1 70.2(3) . . ?
C12 C13 C9 108.7(5) . . ?
C12 C13 Zr1 77.4(3) . . ?
C9 C13 Zr1 72.8(3) . . ?
C15 C14 Zr1 78.7(4) . . ?
C16 C15 C14 126.8(5) . . ?
C16 C15 Zr1 73.9(3) . . ?
C14 C15 Zr1 66.5(3) . . ?
C15 C16 C17 126.6(6) . . ?
C15 C16 Zr1 73.8(3) . . ?
C17 C16 Zr1 66.9(3) . . ?
C16 C17 Zr1 79.3(4) . . ?
C22 C18 C19 108.2(5) . . ?
C22 C18 Zr2 74.5(3) . . ?
C19 C18 Zr2 76.2(3) . . ?
C20 C19 C18 109.5(5) . . ?
C20 C19 Zr2 75.2(3) . . ?
C18 C19 Zr2 71.4(3) . . ?
C19 C20 C21 107.6(5) . . ?
C19 C20 Zr2 73.9(3) . . ?
C21 C20 Zr2 71.4(3) . . ?
C20 C21 C22 108.4(5) . . ?
C20 C21 Zr2 76.4(3) . . ?
C22 C21 Zr2 73.6(3) . . ?
C18 C22 C21 106.2(5) . . ?
C18 C22 C23 124.7(5) . . ?
C21 C22 C23 124.9(5) . . ?
C18 C22 Zr2 73.1(3) . . ?
C21 C22 Zr2 73.3(3) . . ?
C23 C22 Zr2 100.7(3) . . ?
C22 C23 C24 111.7(5) . . ?
C22 C23 C25 111.3(5) . . ?
C24 C23 C25 108.9(5) . . ?
C22 C23 C26 101.2(4) . . ?
C24 C23 C26 111.2(5) . . ?
C25 C23 C26 112.4(5) . . ?
C27 C26 C30 105.5(6) . . ?
C27 C26 C23 126.8(5) . . ?
C30 C26 C23 124.8(5) . . ?
C27 C26 Zr2 73.9(3) . . ?
C30 C26 Zr2 74.5(3) . . ?
C23 C26 Zr2 101.9(3) . . ?
C26 C27 C28 109.7(6) . . ?
C26 C27 Zr2 73.2(3) . . ?
C28 C27 Zr2 77.7(4) . . ?
C29 C28 C27 108.1(6) . . ?
C29 C28 Zr2 74.6(3) . . ?
C27 C28 Zr2 70.2(3) . . ?
C28 C29 C30 108.4(6) . . ?
C28 C29 Zr2 74.4(3) . . ?
C30 C29 Zr2 71.1(3) . . ?
C29 C30 C26 108.3(6) . . ?
C29 C30 Zr2 76.9(3) . . ?
C26 C30 Zr2 72.0(3) . . ?
C32 C31 Zr2 78.6(4) . . ?
C33 C32 C31 127.2(5) . . ?
C33 C32 Zr2 74.3(3) . . ?
C31 C32 Zr2 67.0(3) . . ?
C32 C33 C34 127.1(5) . . ?
C32 C33 Zr2 73.4(3) . . ?
C34 C33 Zr2 67.3(3) . . ?
C33 C34 Zr2 78.8(4) . . ?

loop_
_geom_bond_atom_site_label_1
_geom_bond_atom_site_label_2
_geom_bond_distance
_geom_bond_site_symmetry_2
_geom_bond_publ_flag
Zr1 C14 2.305(7) . ?
Zr1 C17 2.308(6) . ?
Zr1 C9 2.461(5) . ?
Zr1 C15 2.466(5) . ?
Zr1 C16 2.467(5) . ?
Zr1 C10 2.468(5) . ?
Zr1 C13 2.476(5) . ?
Zr1 C5 2.498(5) . ?
Zr1 C4 2.508(5) . ?
Zr1 C1 2.500(5) . ?
Zr1 C11 2.548(5) . ?
Zr1 C2 2.556(5) . ?
Zr2 C31 2.311(6) . ?
Zr2 C34 2.324(6) . ?
Zr2 C32 2.460(5) . ?
Zr2 C26 2.458(5) . ?
Zr2 C27 2.467(6) . ?
Zr2 C33 2.471(5) . ?
Zr2 C18 2.494(5) . ?
Zr2 C30 2.491(5) . ?
Zr2 C21 2.506(5) . ?
Zr2 C22 2.511(5) . ?
Zr2 C19 2.555(5) . ?
Zr2 C28 2.562(6) . ?
C1 C2 1.395(7) . ?
C1 C5 1.416(8) . ?
C2 C3 1.390(7) . ?
C3 C4 1.411(7) . ?
C4 C5 1.431(7) . ?
C5 C6 1.494(7) . ?
C6 C9 1.528(7) . ?
C6 C7 1.523(7) . ?
C6 C8 1.537(7) . ?
C9 C10 1.405(7) . ?
C9 C13 1.415(7) . ?
C10 C11 1.413(8) . ?
C11 C12 1.373(7) . ?
C12 C13 1.408(8) . ?
C14 C15 1.435(8) . ?
C15 C16 1.374(7) . ?
C16 C17 1.396(8) . ?
C18 C22 1.398(7) . ?
C18 C19 1.412(7) . ?
C19 C20 1.363(7) . ?
C20 C21 1.410(7) . ?
C21 C22 1.429(7) . ?
C22 C23 1.499(7) . ?
C23 C24 1.502(7) . ?
C23 C25 1.520(7) . ?
C23 C26 1.533(8) . ?
C26 C27 1.393(7) . ?
C26 C30 1.426(7) . ?
C27 C28 1.392(8) . ?
C28 C29 1.371(8) . ?
C29 C30 1.396(8) . ?
C31 C32 1.417(8) . ?
C32 C33 1.371(7) . ?
C33 C34 1.408(7) . ?
